data_4129134
loop_
_publ_author_name
'Wilde, Justin H.'
'Smith, Jacob A.'
'Dickie, Diane A.'
'Harman, W. Dean'

_publ_section_title
;
 Molybdenum-Promoted Synthesis of Isoquinuclidines with Bridgehead
 CF<sub>3</sub> Groups.
;
_journal_issue 47
_journal_name_full 'Journal of the American Chemical Society'
_journal_page_first 18890
_journal_page_last 18899
_journal_paper_doi 10.1021/jacs.9b10781
_journal_volume 141
_journal_year 2019
_chemical_formula_sum 'C62.99 H67.99 B2 Cl1.99 F12 Mo2 N20 O4'
_chemical_formula_weight 1681.25
_space_group_crystal_system monoclinic
_space_group_IT_number 14
_space_group_name_Hall '-P 2ybc'
_space_group_name_H-M_alt 'P 1 21/c 1'
_atom_sites_solution_hydrogens mixed
_atom_sites_solution_primary dual
_cell_angle_alpha 90
_cell_angle_beta 92.501(3)
_cell_angle_gamma 90
_cell_formula_units_Z 4
_cell_length_a 13.8205(8)
_cell_length_b 25.6573(19)
_cell_length_c 20.2557(14)
_cell_measurement_reflns_used 9831
_cell_measurement_temperature 100.(2)
_cell_measurement_theta_max 29.5390
_cell_measurement_theta_min 2.3621
_cell_volume 7175.8(8)
_computing_cell_refinement 'SAINT V8.38A (Bruker AXS Inc., 2017)'
_computing_data_collection 'Bruker Instrument Service v2017.5.0.0'
_computing_data_reduction 'SAINT V8.38A (Bruker AXS Inc., 2017)'
_computing_structure_refinement 'SHELXL-2018/3 (Sheldrick, 2018)'
_computing_structure_solution 'SHELXT 2014/5 (Sheldrick, 2014)'
_diffrn_ambient_temperature 100.(2)
_diffrn_detector_area_resol_mean 8.3333
_diffrn_measured_fraction_theta_full 0.999
_diffrn_measured_fraction_theta_max 0.999
_diffrn_measurement_device_type 'Bruker Kappa APEXII Duo'
_diffrn_measurement_method '\f and \w scans'
_diffrn_radiation_monochromator graphite
_diffrn_radiation_type 'Mo K\a'
_diffrn_radiation_wavelength 0.71073
_diffrn_reflns_av_R_equivalents 0.0490
_diffrn_reflns_av_unetI/netI 0.0431
_diffrn_reflns_limit_h_max 19
_diffrn_reflns_limit_h_min -19
_diffrn_reflns_limit_k_max 35
_diffrn_reflns_limit_k_min -35
_diffrn_reflns_limit_l_max 27
_diffrn_reflns_limit_l_min -28
_diffrn_reflns_number 95106
_diffrn_reflns_theta_full 29.61
_diffrn_reflns_theta_max 29.61
_diffrn_reflns_theta_min 1.28
_diffrn_source 'fine-focus sealed tube'
_exptl_absorpt_coefficient_mu 0.517
_exptl_absorpt_correction_T_max 0.86
_exptl_absorpt_correction_T_min 0.78
_exptl_absorpt_correction_type multi-scan
_exptl_absorpt_process_details
;
SADABS-2016/2 - Bruker AXS area detector scaling and absorption correction
;
_exptl_crystal_colour yellow
_exptl_crystal_density_diffrn 1.556
_exptl_crystal_density_method 'not measured'
_exptl_crystal_description block
_exptl_crystal_F_000 3415
_exptl_crystal_size_max 0.682
_exptl_crystal_size_mid 0.380
_exptl_crystal_size_min 0.308
_refine_diff_density_max 1.740
_refine_diff_density_min -1.920
_refine_ls_extinction_method none
_refine_ls_goodness_of_fit_ref 1.044
_refine_ls_hydrogen_treatment mixed
_refine_ls_matrix_type full
_refine_ls_number_parameters 991
_refine_ls_number_reflns 20173
_refine_ls_number_restraints 19
_refine_ls_restrained_S_all 1.050
_refine_ls_R_factor_all 0.0643
_refine_ls_R_factor_gt 0.0421
_refine_ls_shift/su_max 0.004
_refine_ls_shift/su_mean 0.000
_refine_ls_structure_factor_coef Fsqd
_refine_ls_weighting_details 'w=1/[\s^2^(Fo^2^)+(0.0332P)^2^+12.3636P] where P=(Fo^2^+2Fc^2^)/3'
_refine_ls_weighting_scheme calc
_refine_ls_wR_factor_gt 0.0900
_refine_ls_wR_factor_ref 0.1029
_reflns_number_gt 15665
_reflns_number_total 20173
_reflns_threshold_expression 'I > 2\s(I)'
_cod_data_source_file ja9b10781_si_001.cif
_cod_data_source_block 6
_cod_depositor_comments
;
The following automatic conversions were performed:

data item '_exptl_absorpt_correction_type' value 'Multi-Scan' was
changed to 'multi-scan' in accordance with the
/home/data/users/saulius/crontab/automatic-downloads/rss-feeds/ACS/lib/dictionaries/cif_core.dic
dictionary named 'cif_core.dic' version 2.4.2 last updated on
2011-04-26.

Automatic conversion script
Id: cif_fix_values 6909 2019-04-08 15:41:33Z antanas 

 Adding full bibliography for 4129132--4129146.cif.
;
_cod_original_sg_symbol_H-M 'P 21/c'
_cod_database_code 4129134

loop_
_space_group_symop_operation_xyz
'x, y, z'
'-x, y+1/2, -z+1/2'
'-x, -y, -z'
'x, -y-1/2, z-1/2'

loop_
_atom_site_type_symbol
_atom_site_label
_atom_site_fract_x
_atom_site_fract_y
_atom_site_fract_z
_atom_site_U_iso_or_equiv
_atom_site_adp_type
_atom_site_calc_flag
_atom_site_refinement_flags_adp
_atom_site_refinement_flags_occupancy
_atom_site_refinement_flags_posn
_atom_site_occupancy
_atom_site_disorder_assembly
_atom_site_disorder_group
Mo Mo1 0.45864(2) 0.63589(2) 0.08137(2) 0.01480(5) Uani d . . . 1.0 . .
Mo Mo2 0.95517(2) 0.64916(2) 0.47976(2) 0.01488(5) Uani d . . . 1.0 . .
F F1 0.88060(13) 0.56464(8) 0.11991(10) 0.0414(4) Uani d . . . 1.0 . .
F F2 0.81833(16) 0.61413(9) 0.19219(11) 0.0565(6) Uani d . . . 1.0 . .
F F3 0.78944(14) 0.53221(9) 0.19263(10) 0.0480(5) Uani d . . . 1.0 . .
F F4 0.54449(14) 0.57485(7) -0.36690(9) 0.0408(4) Uani d . . . 1.0 . .
F F5 0.59966(14) 0.65220(8) -0.35904(9) 0.0415(4) Uani d . . . 1.0 . .
F F6 0.45649(14) 0.63909(8) -0.40186(10) 0.0477(5) Uani d . . . 1.0 . .
F F7 0.66481(14) 0.57366(7) 0.32985(8) 0.0394(4) Uani d . . . 1.0 . .
F F8 0.73923(14) 0.50043(7) 0.32340(8) 0.0379(4) Uani d . . . 1.0 . .
F F9 0.62174(13) 0.50869(7) 0.38899(9) 0.0372(4) Uani d . . . 1.0 . .
F F10 1.05809(16) 0.55798(12) 0.84212(12) 0.0753(8) Uani d . . . 1.0 . .
F F11 0.93458(18) 0.60129(7) 0.87156(11) 0.0593(6) Uani d . . . 1.0 . .
F F12 0.99515(16) 0.54255(8) 0.93462(9) 0.0520(5) Uani d . . . 1.0 . .
O O1 0.61270(14) 0.69598(8) 0.15614(9) 0.0279(4) Uani d . . . 1.0 . .
O O2 0.47787(15) 0.62922(8) -0.29616(11) 0.0344(5) Uani d . . . 1.0 . .
O O3 0.76199(13) 0.68605(7) 0.42692(9) 0.0240(4) Uani d . . . 1.0 . .
O O4 0.91700(16) 0.51814(8) 0.84614(9) 0.0316(5) Uani d . . . 1.0 . .
N N1 0.33062(15) 0.58927(8) 0.03786(10) 0.0184(4) Uani d . . . 1.0 . .
N N2 0.24593(15) 0.58828(8) 0.07083(10) 0.0184(4) Uani d . . . 1.0 . .
N N3 0.41191(15) 0.59746(7) 0.17251(9) 0.0169(4) Uani d . . . 1.0 . .
N N4 0.31600(15) 0.59543(8) 0.18658(10) 0.0182(4) Uani d . . . 1.0 . .
N N5 0.34067(15) 0.69165(8) 0.10497(10) 0.0172(4) Uani d . . . 1.0 . .
N N6 0.25373(15) 0.67511(8) 0.12733(10) 0.0181(4) Uani d . . . 1.0 . .
N N7 0.55194(15) 0.67088(8) 0.12397(10) 0.0184(4) Uani d . . . 1.0 . .
N N8 0.46310(15) 0.68840(8) -0.00559(10) 0.0178(4) Uani d . . . 1.0 . .
N N9 0.48957(16) 0.78042(8) -0.17568(10) 0.0215(4) Uani d . . . 1.0 . .
N N10 0.71611(17) 0.61841(9) 0.05821(12) 0.0283(5) Uani d . . . 1.0 . .
N N11 1.11202(16) 0.62766(8) 0.50853(11) 0.0209(4) Uani d . . . 1.0 . .
N N12 1.18537(16) 0.65022(8) 0.47561(11) 0.0228(4) Uani d . . . 1.0 . .
N N13 1.02276(15) 0.72827(8) 0.47773(10) 0.0184(4) Uani d . . . 1.0 . .
N N14 1.10981(16) 0.73681(8) 0.45044(11) 0.0214(4) Uani d . . . 1.0 . .
N N15 1.01034(15) 0.64740(7) 0.37897(10) 0.0171(4) Uani d . . . 1.0 . .
N N16 1.09946(15) 0.66670(8) 0.36548(10) 0.0204(4) Uani d . . . 1.0 . .
N N17 0.83977(15) 0.66912(8) 0.44891(9) 0.0167(4) Uani d . . . 1.0 . .
N N18 0.92017(15) 0.67615(8) 0.58050(10) 0.0188(4) Uani d . . . 1.0 . .
N N19 0.85298(19) 0.73617(9) 0.76627(10) 0.0293(5) Uani d . . . 1.0 . .
N N20 0.73756(16) 0.57242(8) 0.47685(10) 0.0214(4) Uani d . . . 1.0 . .
C C1 0.31501(19) 0.55910(9) -0.01573(12) 0.0211(5) Uani d . . . 1.0 . .
H H1 0.36167 0.552301 -0.04771 0.025 Uiso calc U . R 1.0 . .
C C2 0.2213(2) 0.53914(10) -0.01811(13) 0.0246(5) Uani d . . . 1.0 . .
H H2 0.192095 0.517063 -0.050936 0.03 Uiso calc U . R 1.0 . .
C C3 0.18011(19) 0.55848(9) 0.03773(13) 0.0219(5) Uani d . . . 1.0 . .
H H3 0.115997 0.551839 0.050614 0.026 Uiso calc U . R 1.0 . .
C C4 0.46119(19) 0.57737(9) 0.22470(11) 0.0186(5) Uani d . . . 1.0 . .
H H4 0.529657 0.573955 0.228417 0.022 Uiso calc U . R 1.0 . .
C C5 0.3979(2) 0.56208(10) 0.27306(12) 0.0226(5) Uani d . . . 1.0 . .
H H5 0.414208 0.546834 0.314825 0.027 Uiso calc U . R 1.0 . .
C C6 0.3068(2) 0.57393(10) 0.24700(12) 0.0219(5) Uani d . . . 1.0 . .
H H6 0.247571 0.568003 0.26789 0.026 Uiso calc U . R 1.0 . .
C C7 0.3331(2) 0.74327(9) 0.09780(12) 0.0225(5) Uani d . . . 1.0 . .
H H7 0.382998 0.76518 0.082843 0.027 Uiso calc U . R 1.0 . .
C C8 0.2421(2) 0.76072(10) 0.11517(13) 0.0279(6) Uani d . . . 1.0 . .
H H8 0.218389 0.795485 0.114467 0.033 Uiso calc U . R 1.0 . .
C C9 0.1938(2) 0.71599(10) 0.13372(13) 0.0242(5) Uani d . . . 1.0 . .
H H9 0.129511 0.714468 0.148398 0.029 Uiso calc U . R 1.0 . .
C C10 0.54439(19) 0.56074(9) 0.07177(12) 0.0192(5) Uani d . . . 1.0 . .
H H10 0.496(2) 0.5334(11) 0.0690(14) 0.021(7) Uiso d . . . 1.0 . .
C C11 0.55295(19) 0.59356(9) 0.01521(12) 0.0197(5) Uani d . . . 1.0 . .
H H11 0.515(2) 0.5847(10) -0.0239(14) 0.016(7) Uiso d . . . 1.0 . .
C C12 0.6512(2) 0.61517(10) -0.00061(13) 0.0236(5) Uani d . . . 1.0 . .
H H12 0.640489 0.65162 -0.016821 0.028 Uiso calc U . R 1.0 . .
C C13 0.7111(2) 0.58068(10) 0.10718(13) 0.0241(5) Uani d . . . 1.0 . .
C C14 0.6300(2) 0.55265(10) 0.11487(12) 0.0233(5) Uani d . . . 1.0 . .
H H14 0.628632 0.527241 0.148935 0.028 Uiso calc U . R 1.0 . .
C C15 0.7981(2) 0.57280(12) 0.15247(15) 0.0346(7) Uani d . . . 1.0 . .
C C16 0.7970(2) 0.65367(12) 0.05255(18) 0.0402(7) Uani d . . . 1.0 . .
H H16A 0.848853 0.636099 0.029655 0.06 Uiso calc U . R 1.0 . .
H H16B 0.821114 0.664222 0.096767 0.06 Uiso calc U . R 1.0 . .
H H16C 0.775902 0.684567 0.027391 0.06 Uiso calc U . R 1.0 . .
C C17 0.6963(2) 0.58420(11) -0.05783(13) 0.0281(6) Uani d . . . 1.0 . .
H H17A 0.765079 0.594328 -0.061089 0.034 Uiso calc U . R 1.0 . .
H H17B 0.694068 0.54643 -0.047993 0.034 Uiso calc U . R 1.0 . .
C C18 0.6426(2) 0.59471(10) -0.12286(13) 0.0247(5) Uani d . . . 1.0 . .
C C19 0.6427(2) 0.64475(10) -0.15027(13) 0.0250(5) Uani d . . . 1.0 . .
H H19 0.679371 0.671541 -0.128599 0.03 Uiso calc U . R 1.0 . .
C C20 0.5903(2) 0.65597(10) -0.20848(14) 0.0272(6) Uani d . . . 1.0 . .
H H20 0.590799 0.690065 -0.226757 0.033 Uiso calc U . R 1.0 . .
C C21 0.5377(2) 0.61673(11) -0.23918(14) 0.0275(6) Uani d . . . 1.0 . .
C C22 0.5364(2) 0.56658(11) -0.21464(15) 0.0337(7) Uani d . . . 1.0 . .
H H22 0.500105 0.53999 -0.236968 0.04 Uiso calc U . R 1.0 . .
C C23 0.5898(2) 0.55594(11) -0.15629(14) 0.0326(7) Uani d . . . 1.0 . .
H H23 0.590176 0.521535 -0.138957 0.039 Uiso calc U . R 1.0 . .
C C24 0.5195(2) 0.62411(12) -0.35428(15) 0.0316(6) Uani d . . . 1.0 . .
C C25 0.52537(19) 0.72897(9) -0.00727(12) 0.0197(5) Uani d . . . 1.0 . .
H H25 0.565146 0.735648 0.031238 0.024 Uiso calc U . R 1.0 . .
C C26 0.53528(19) 0.76138(9) -0.06096(12) 0.0195(5) Uani d . . . 1.0 . .
H H26 0.580139 0.78944 -0.058498 0.023 Uiso calc U . R 1.0 . .
C C27 0.47846(18) 0.75266(9) -0.11956(11) 0.0185(5) Uani d . . . 1.0 . .
C C28 0.41020(18) 0.71174(10) -0.11674(12) 0.0210(5) Uani d . . . 1.0 . .
H H28 0.367071 0.705052 -0.153572 0.025 Uiso calc U . R 1.0 . .
C C29 0.40615(18) 0.68162(10) -0.06074(12) 0.0206(5) Uani d . . . 1.0 . .
H H29 0.360073 0.654135 -0.060903 0.025 Uiso calc U . R 1.0 . .
C C30 0.5535(2) 0.82555(10) -0.17575(13) 0.0248(5) Uani d . . . 1.0 . .
H H30A 0.520353 0.855676 -0.157375 0.037 Uiso calc U . R 1.0 . .
H H30B 0.570657 0.83327 -0.221152 0.037 Uiso calc U . R 1.0 . .
H H30C 0.61243 0.818076 -0.148768 0.037 Uiso calc U . R 1.0 . .
C C31 0.4201(2) 0.77499(11) -0.23191(13) 0.0291(6) Uani d . . . 1.0 . .
H H31A 0.416852 0.738391 -0.245689 0.044 Uiso calc U . R 1.0 . .
H H31B 0.440988 0.796451 -0.268697 0.044 Uiso calc U . R 1.0 . .
H H31C 0.35602 0.786479 -0.218996 0.044 Uiso calc U . R 1.0 . .
C C32 1.1545(2) 0.59350(10) 0.55101(13) 0.0249(5) Uani d . . . 1.0 . .
H H32 1.120731 0.571838 0.580292 0.03 Uiso calc U . R 1.0 . .
C C33 1.2545(2) 0.59420(11) 0.54621(15) 0.0309(6) Uani d . . . 1.0 . .
H H33 1.301212 0.574116 0.570854 0.037 Uiso calc U . R 1.0 . .
C C34 1.2710(2) 0.63050(11) 0.49777(15) 0.0284(6) Uani d . . . 1.0 . .
H H34 1.332618 0.640012 0.482544 0.034 Uiso calc U . R 1.0 . .
C C35 0.9925(2) 0.77483(9) 0.49850(13) 0.0229(5) Uani d . . . 1.0 . .
H H35 0.933627 0.780628 0.519827 0.028 Uiso calc U . R 1.0 . .
C C36 1.0592(2) 0.81362(10) 0.48458(14) 0.0292(6) Uani d . . . 1.0 . .
H H36 1.054918 0.849822 0.493871 0.035 Uiso calc U . R 1.0 . .
C C37 1.1325(2) 0.78792(10) 0.45445(14) 0.0286(6) Uani d . . . 1.0 . .
H H37 1.189617 0.803512 0.439016 0.034 Uiso calc U . R 1.0 . .
C C38 0.96542(19) 0.63677(9) 0.32053(11) 0.0192(5) Uani d . . . 1.0 . .
H H38 0.901826 0.622923 0.314993 0.023 Uiso calc U . R 1.0 . .
C C39 1.0253(2) 0.64891(10) 0.26897(12) 0.0237(5) Uani d . . . 1.0 . .
H H39 1.01125 0.645071 0.222895 0.028 Uiso calc U . R 1.0 . .
C C40 1.1089(2) 0.66758(10) 0.29936(13) 0.0252(5) Uani d . . . 1.0 . .
H H40 1.164307 0.679239 0.277505 0.03 Uiso calc U . R 1.0 . .
C C41 0.93786(19) 0.56220(9) 0.46193(12) 0.0185(5) Uani d . . . 1.0 . .
H H41 1.000(2) 0.5495(11) 0.4601(14) 0.018(7) Uiso d . . . 1.0 . .
C C42 0.90500(18) 0.57692(9) 0.52521(12) 0.0177(5) Uani d . . . 1.0 . .
H H42 0.942(2) 0.5691(12) 0.5619(16) 0.030(8) Uiso d . . . 1.0 . .
C C43 0.79838(18) 0.57005(9) 0.53822(11) 0.0183(5) Uani d . . . 1.0 . .
H H43 0.778814 0.599544 0.567028 0.022 Uiso calc U . R 1.0 . .
C C44 0.77195(19) 0.54982(9) 0.42031(11) 0.0199(5) Uani d . . . 1.0 . .
C C45 0.86728(19) 0.54426(9) 0.41153(12) 0.0197(5) Uani d . . . 1.0 . .
H H45 0.888648 0.528556 0.372263 0.024 Uiso calc U . R 1.0 . .
C C46 0.7005(2) 0.53342(10) 0.36672(13) 0.0274(6) Uani d . . . 1.0 . .
C C47 0.6391(2) 0.59008(12) 0.48326(13) 0.0284(6) Uani d . . . 1.0 . .
H H47A 0.600932 0.56225 0.502616 0.043 Uiso calc U . R 1.0 . .
H H47B 0.610835 0.599128 0.439551 0.043 Uiso calc U . R 1.0 . .
H H47C 0.638885 0.620828 0.511947 0.043 Uiso calc U . R 1.0 . .
C C48 0.78139(19) 0.51846(10) 0.57644(12) 0.0215(5) Uani d . . . 1.0 . .
H H48A 0.71096 0.511511 0.576827 0.026 Uiso calc U . R 1.0 . .
H H48B 0.81182 0.489314 0.552944 0.026 Uiso calc U . R 1.0 . .
C C49 0.82232(18) 0.52026(9) 0.64662(11) 0.0186(5) Uani d . . . 1.0 . .
C C50 0.7850(2) 0.55532(11) 0.69168(13) 0.0259(6) Uani d . . . 1.0 . .
H H50 0.735911 0.57907 0.676927 0.031 Uiso calc U . R 1.0 . .
C C51 0.8175(2) 0.55638(11) 0.75729(13) 0.0265(6) Uani d . . . 1.0 . .
H H51 0.790692 0.580144 0.787471 0.032 Uiso calc U . R 1.0 . .
C C52 0.8898(2) 0.52211(10) 0.77792(12) 0.0224(5) Uani d . . . 1.0 . .
C C53 0.9308(2) 0.48796(10) 0.73493(13) 0.0239(5) Uani d . . . 1.0 . .
H H53 0.982061 0.46555 0.74964 0.029 Uiso calc U . R 1.0 . .
C C54 0.89585(19) 0.48682(9) 0.66941(12) 0.0217(5) Uani d . . . 1.0 . .
H H54 0.922694 0.462742 0.639644 0.026 Uiso calc U . R 1.0 . .
C C55 0.9754(2) 0.55431(12) 0.87203(15) 0.0349(7) Uani d . . . 1.0 . .
C C56 0.9799(2) 0.67053(11) 0.63467(13) 0.0270(6) Uani d . . . 1.0 . .
H H56 1.039401 0.652723 0.629648 0.032 Uiso calc U . R 1.0 . .
C C57 0.9605(2) 0.68885(11) 0.69671(13) 0.0302(6) Uani d . . . 1.0 . .
H H57 1.00543 0.682876 0.732773 0.036 Uiso calc U . R 1.0 . .
C C58 0.8746(2) 0.71628(9) 0.70664(12) 0.0231(5) Uani d . . . 1.0 . .
C C59 0.81171(19) 0.72240(10) 0.65042(12) 0.0217(5) Uani d . . . 1.0 . .
H H59 0.752283 0.740624 0.653744 0.026 Uiso calc U . R 1.0 . .
C C60 0.83677(19) 0.70187(9) 0.59068(11) 0.0202(5) Uani d . . . 1.0 . .
H H60 0.792237 0.706099 0.554001 0.024 Uiso calc U . R 1.0 . .
C C61 0.7685(2) 0.76883(11) 0.77316(13) 0.0289(6) Uani d . . . 1.0 . .
H H61A 0.771088 0.798299 0.742502 0.043 Uiso calc U . R 1.0 . .
H H61B 0.767461 0.781906 0.818583 0.043 Uiso calc U . R 1.0 . .
H H61C 0.709809 0.748391 0.763057 0.043 Uiso calc U . R 1.0 . .
C C62 0.9181(3) 0.72788(11) 0.82391(13) 0.0345(7) Uani d . . . 1.0 . .
H H62A 0.925498 0.69041 0.832007 0.052 Uiso calc U . R 1.0 . .
H H62B 0.891031 0.74448 0.862592 0.052 Uiso calc U . R 1.0 . .
H H62C 0.98145 0.743197 0.815882 0.052 Uiso calc U . R 1.0 . .
B B1 0.2366(2) 0.61632(11) 0.13762(13) 0.0197(5) Uani d . . . 1.0 . .
H H1A 0.167(2) 0.6092(11) 0.1561(14) 0.019(7) Uiso d . . . 1.0 . .
B B2 1.1654(2) 0.69091(11) 0.42096(15) 0.0230(6) Uani d . . . 1.0 . .
H H2A 1.236(2) 0.7061(11) 0.4003(15) 0.025(8) Uiso d . . . 1.0 . .
Cl Cl1 1.19250(11) 0.67943(6) 0.77603(9) 0.0591(3) Uani d . P D 0.743(2) A 1
Cl Cl2 1.29538(10) 0.58606(6) 0.81555(8) 0.0591(3) Uani d . P D 0.743(2) A 1
C C63 1.2365(5) 0.6175(3) 0.7504(4) 0.0643(19) Uani d . P D 0.743(2) A 1
H H63A 1.181625 0.5959 0.733276 0.077 Uiso calc U P R 0.743(2) A 1
H H63B 1.281631 0.622456 0.714257 0.077 Uiso calc U P R 0.743(2) A 1
Cl Cl1A 1.1144(5) 0.5732(3) 0.7149(4) 0.0591(3) Uani d . P D 0.1435(17) B 2
Cl Cl2A 1.2167(6) 0.6644(3) 0.7438(4) 0.0591(3) Uani d . P D 0.1435(17) B 2
C C63A 1.225(2) 0.5967(7) 0.748(3) 0.0643(19) Uani d . P D 0.1435(17) B 2
H H63C 1.236078 0.585143 0.794319 0.077 Uiso calc U P R 0.1435(17) B 2
H H63D 1.279442 0.584088 0.721867 0.077 Uiso calc U P R 0.1435(17) B 2
Cl Cl1B 1.1855(7) 0.6523(4) 0.8227(5) 0.0591(3) Uani d . P D 0.1074(16) C 3
Cl Cl2B 1.2416(7) 0.6157(4) 0.7084(5) 0.0591(3) Uani d . P D 0.1074(16) C 3
C C63B 1.249(3) 0.5990(12) 0.7923(9) 0.0643(19) Uani d . P D 0.1074(16) C 3
H H63E 1.216173 0.565509 0.800939 0.077 Uiso calc U P R 0.1074(16) C 3
H H63F 1.31664 0.597716 0.810196 0.077 Uiso calc U P R 0.1074(16) C 3

loop_
_atom_site_aniso_label
_atom_site_aniso_U_11
_atom_site_aniso_U_22
_atom_site_aniso_U_33
_atom_site_aniso_U_12
_atom_site_aniso_U_13
_atom_site_aniso_U_23
Mo1 0.01812(10) 0.01537(9) 0.01110(9) -0.00090(7) 0.00287(7) 0.00120(6)
Mo2 0.01694(10) 0.01574(9) 0.01199(9) 0.00070(7) 0.00099(7) -0.00089(7)
F1 0.0234(9) 0.0487(11) 0.0518(12) 0.0068(8) -0.0014(8) -0.0078(9)
F2 0.0549(13) 0.0625(14) 0.0501(12) 0.0144(11) -0.0220(10) -0.0303(11)
F3 0.0424(12) 0.0648(13) 0.0361(10) 0.0145(10) -0.0054(9) 0.0112(9)
F4 0.0527(12) 0.0365(10) 0.0335(10) 0.0045(8) 0.0052(8) -0.0042(7)
F5 0.0401(11) 0.0528(11) 0.0314(9) -0.0163(9) -0.0014(8) 0.0064(8)
F6 0.0409(11) 0.0572(12) 0.0435(11) 0.0062(9) -0.0161(9) -0.0005(9)
F7 0.0581(12) 0.0312(9) 0.0272(9) 0.0032(8) -0.0176(8) 0.0046(7)
F8 0.0509(12) 0.0339(9) 0.0281(9) -0.0010(8) -0.0082(8) -0.0116(7)
F9 0.0304(10) 0.0351(9) 0.0451(11) -0.0088(7) -0.0099(8) -0.0001(8)
F10 0.0361(13) 0.130(2) 0.0597(15) -0.0278(14) 0.0011(11) -0.0155(15)
F11 0.0880(17) 0.0279(10) 0.0594(14) 0.0024(10) -0.0245(12) -0.0078(9)
F12 0.0662(14) 0.0572(13) 0.0307(10) -0.0065(11) -0.0219(10) -0.0038(9)
O1 0.0283(11) 0.0345(10) 0.0207(9) -0.0092(8) -0.0022(8) -0.0040(8)
O2 0.0266(11) 0.0419(12) 0.0349(11) 0.0027(9) 0.0033(9) -0.0052(9)
O3 0.0212(10) 0.0306(9) 0.0203(9) 0.0051(7) 0.0001(7) 0.0067(7)
O4 0.0439(13) 0.0298(10) 0.0202(9) -0.0052(9) -0.0086(8) 0.0024(7)
N1 0.0200(11) 0.0208(10) 0.0147(9) -0.0016(8) 0.0037(8) -0.0012(7)
N2 0.0192(11) 0.0189(9) 0.0172(10) -0.0019(8) 0.0021(8) 0.0002(7)
N3 0.0200(11) 0.0169(9) 0.0142(9) -0.0010(8) 0.0040(8) 0.0000(7)
N4 0.0203(11) 0.0196(9) 0.0151(9) -0.0026(8) 0.0045(8) 0.0025(7)
N5 0.0191(10) 0.0182(9) 0.0146(9) -0.0008(8) 0.0024(8) -0.0001(7)
N6 0.0196(11) 0.0195(9) 0.0154(9) 0.0010(8) 0.0014(8) -0.0007(7)
N7 0.0218(11) 0.0200(9) 0.0136(9) 0.0006(8) 0.0031(8) 0.0027(7)
N8 0.0199(11) 0.0196(9) 0.0141(9) 0.0004(8) 0.0026(8) 0.0026(7)
N9 0.0271(12) 0.0220(10) 0.0152(10) -0.0018(8) -0.0009(8) 0.0069(8)
N10 0.0228(12) 0.0310(12) 0.0313(12) -0.0064(9) 0.0026(10) 0.0008(9)
N11 0.0199(11) 0.0189(10) 0.0238(11) 0.0010(8) -0.0008(8) -0.0018(8)
N12 0.0190(11) 0.0217(10) 0.0276(11) -0.0001(8) -0.0004(9) -0.0019(8)
N13 0.0198(11) 0.0175(9) 0.0177(10) -0.0002(8) -0.0003(8) -0.0016(7)
N14 0.0199(11) 0.0197(10) 0.0246(11) -0.0030(8) -0.0004(9) -0.0005(8)
N15 0.0183(10) 0.0154(9) 0.0179(9) -0.0007(7) 0.0037(8) -0.0004(7)
N16 0.0181(11) 0.0224(10) 0.0211(10) -0.0017(8) 0.0045(8) -0.0008(8)
N17 0.0218(11) 0.0185(9) 0.0099(8) -0.0010(8) 0.0026(7) 0.0003(7)
N18 0.0224(11) 0.0195(9) 0.0143(9) 0.0004(8) 0.0000(8) -0.0013(7)
N19 0.0452(15) 0.0293(12) 0.0130(10) 0.0060(10) -0.0024(10) -0.0050(8)
N20 0.0206(11) 0.0288(11) 0.0146(9) 0.0008(9) -0.0002(8) 0.0018(8)
C1 0.0270(14) 0.0197(11) 0.0167(11) 0.0010(10) 0.0018(10) -0.0028(8)
C2 0.0284(14) 0.0208(11) 0.0240(13) -0.0005(10) -0.0055(11) -0.0046(9)
C3 0.0212(13) 0.0198(11) 0.0243(12) -0.0007(9) -0.0049(10) 0.0009(9)
C4 0.0254(13) 0.0160(10) 0.0142(10) 0.0010(9) 0.0001(9) -0.0009(8)
C5 0.0329(15) 0.0210(11) 0.0140(11) -0.0001(10) 0.0026(10) 0.0031(8)
C6 0.0281(14) 0.0224(11) 0.0157(11) -0.0055(10) 0.0067(10) 0.0015(9)
C7 0.0302(14) 0.0170(11) 0.0205(12) 0.0027(10) 0.0037(10) 0.0001(9)
C8 0.0343(16) 0.0234(12) 0.0263(13) 0.0083(11) 0.0041(11) 0.0021(10)
C9 0.0233(14) 0.0273(13) 0.0222(12) 0.0068(10) 0.0042(10) -0.0009(10)
C10 0.0243(13) 0.0160(10) 0.0177(11) 0.0008(9) 0.0061(9) -0.0003(8)
C11 0.0233(13) 0.0214(11) 0.0148(11) 0.0006(9) 0.0051(9) 0.0006(8)
C12 0.0264(14) 0.0212(11) 0.0240(13) 0.0016(10) 0.0094(10) 0.0024(9)
C13 0.0235(14) 0.0267(12) 0.0221(12) 0.0057(10) 0.0010(10) -0.0047(10)
C14 0.0314(15) 0.0210(11) 0.0179(11) 0.0061(10) 0.0065(10) 0.0005(9)
C15 0.0317(16) 0.0395(16) 0.0324(15) 0.0063(13) -0.0004(13) -0.0104(12)
C16 0.0315(17) 0.0322(15) 0.057(2) -0.0077(13) 0.0022(15) -0.0001(14)
C17 0.0339(16) 0.0255(13) 0.0262(13) 0.0087(11) 0.0154(11) 0.0044(10)
C18 0.0304(15) 0.0222(12) 0.0230(12) 0.0047(10) 0.0173(11) 0.0020(9)
C19 0.0300(15) 0.0202(12) 0.0255(13) 0.0001(10) 0.0085(11) -0.0001(9)
C20 0.0340(16) 0.0194(12) 0.0288(14) 0.0022(11) 0.0079(11) 0.0014(10)
C21 0.0262(14) 0.0291(13) 0.0278(14) 0.0024(11) 0.0093(11) -0.0015(10)
C22 0.0429(18) 0.0274(14) 0.0318(15) -0.0086(12) 0.0146(13) -0.0067(11)
C23 0.0484(19) 0.0209(12) 0.0300(15) -0.0031(12) 0.0180(13) 0.0005(10)
C24 0.0265(15) 0.0379(15) 0.0298(15) 0.0004(12) -0.0039(12) 0.0006(12)
C25 0.0260(13) 0.0198(11) 0.0132(10) -0.0018(9) -0.0007(9) 0.0023(8)
C26 0.0232(13) 0.0189(11) 0.0165(11) -0.0016(9) 0.0019(9) 0.0026(8)
C27 0.0223(13) 0.0185(11) 0.0148(11) 0.0041(9) 0.0030(9) 0.0027(8)
C28 0.0189(12) 0.0262(12) 0.0176(11) -0.0009(10) -0.0021(9) 0.0038(9)
C29 0.0188(12) 0.0242(12) 0.0190(11) -0.0013(9) 0.0023(9) 0.0038(9)
C30 0.0331(15) 0.0217(12) 0.0197(12) -0.0015(10) 0.0012(10) 0.0070(9)
C31 0.0347(16) 0.0351(14) 0.0168(12) -0.0031(12) -0.0053(11) 0.0086(10)
C32 0.0272(14) 0.0191(11) 0.0277(13) 0.0017(10) -0.0064(11) -0.0006(9)
C33 0.0272(15) 0.0239(13) 0.0408(16) 0.0050(11) -0.0084(13) 0.0002(11)
C34 0.0195(13) 0.0266(13) 0.0385(15) -0.0005(10) -0.0048(11) -0.0035(11)
C35 0.0271(14) 0.0173(11) 0.0241(12) 0.0028(10) -0.0016(10) -0.0031(9)
C36 0.0346(16) 0.0178(11) 0.0344(15) -0.0029(11) -0.0059(12) -0.0025(10)
C37 0.0284(15) 0.0218(12) 0.0352(15) -0.0080(11) -0.0023(12) 0.0016(10)
C38 0.0235(13) 0.0183(10) 0.0161(11) 0.0010(9) 0.0035(9) 0.0000(8)
C39 0.0309(15) 0.0254(12) 0.0154(11) 0.0008(10) 0.0062(10) -0.0005(9)
C40 0.0267(14) 0.0265(12) 0.0233(13) -0.0004(10) 0.0122(11) 0.0013(10)
C41 0.0220(13) 0.0162(10) 0.0178(11) 0.0007(9) 0.0046(9) -0.0006(8)
C42 0.0198(12) 0.0190(11) 0.0143(10) -0.0001(9) 0.0003(9) 0.0017(8)
C43 0.0220(13) 0.0208(11) 0.0122(10) -0.0004(9) 0.0008(9) 0.0019(8)
C44 0.0285(14) 0.0167(10) 0.0141(11) -0.0030(9) -0.0024(9) 0.0026(8)
C45 0.0279(14) 0.0152(10) 0.0162(11) -0.0006(9) 0.0032(10) -0.0002(8)
C46 0.0355(16) 0.0234(12) 0.0228(13) -0.0017(11) -0.0057(11) 0.0003(10)
C47 0.0237(14) 0.0388(15) 0.0224(13) 0.0031(11) -0.0006(11) 0.0054(11)
C48 0.0248(13) 0.0225(11) 0.0173(11) -0.0022(10) 0.0024(10) 0.0026(9)
C49 0.0189(12) 0.0224(11) 0.0150(11) -0.0023(9) 0.0052(9) 0.0043(8)
C50 0.0263(14) 0.0324(14) 0.0193(12) 0.0109(11) 0.0028(10) 0.0003(10)
C51 0.0277(15) 0.0328(14) 0.0193(12) 0.0070(11) 0.0045(10) -0.0015(10)
C52 0.0261(14) 0.0252(12) 0.0158(11) -0.0029(10) -0.0011(10) 0.0027(9)
C53 0.0255(14) 0.0215(12) 0.0244(13) 0.0049(10) -0.0019(10) 0.0036(9)
C54 0.0244(13) 0.0204(11) 0.0206(12) 0.0014(10) 0.0059(10) -0.0004(9)
C55 0.0404(18) 0.0318(15) 0.0315(15) -0.0025(13) -0.0084(13) -0.0021(12)
C56 0.0320(15) 0.0273(13) 0.0214(13) 0.0068(11) -0.0037(11) -0.0039(10)
C57 0.0414(17) 0.0298(14) 0.0184(12) 0.0088(12) -0.0106(12) -0.0066(10)
C58 0.0361(15) 0.0191(11) 0.0141(11) 0.0004(10) 0.0002(10) -0.0016(8)
C59 0.0244(13) 0.0245(12) 0.0165(11) 0.0005(10) 0.0021(10) -0.0027(9)
C60 0.0245(13) 0.0234(11) 0.0125(10) 0.0021(10) -0.0001(9) -0.0019(8)
C61 0.0386(17) 0.0305(14) 0.0179(12) 0.0005(12) 0.0046(11) -0.0055(10)
C62 0.060(2) 0.0269(13) 0.0158(12) 0.0043(13) -0.0076(12) -0.0040(10)
B1 0.0214(14) 0.0225(13) 0.0155(12) -0.0023(11) 0.0034(10) 0.0011(10)
B2 0.0192(14) 0.0236(13) 0.0264(14) -0.0018(11) 0.0019(11) -0.0005(11)
Cl1 0.0467(6) 0.0635(6) 0.0657(7) -0.0052(4) -0.0140(5) 0.0043(5)
Cl2 0.0467(6) 0.0635(6) 0.0657(7) -0.0052(4) -0.0140(5) 0.0043(5)
C63 0.056(3) 0.100(6) 0.035(3) 0.015(4) -0.017(2) -0.020(4)
Cl1A 0.0467(6) 0.0635(6) 0.0657(7) -0.0052(4) -0.0140(5) 0.0043(5)
Cl2A 0.0467(6) 0.0635(6) 0.0657(7) -0.0052(4) -0.0140(5) 0.0043(5)
C63A 0.056(3) 0.100(6) 0.035(3) 0.015(4) -0.017(2) -0.020(4)
Cl1B 0.0467(6) 0.0635(6) 0.0657(7) -0.0052(4) -0.0140(5) 0.0043(5)
Cl2B 0.0467(6) 0.0635(6) 0.0657(7) -0.0052(4) -0.0140(5) 0.0043(5)
C63B 0.056(3) 0.100(6) 0.035(3) 0.015(4) -0.017(2) -0.020(4)

loop_
_atom_type_symbol
_atom_type_description
_atom_type_scat_dispersion_real
_atom_type_scat_dispersion_imag
_atom_type_scat_source
C C 0.0033 0.0016 'International Tables Vol C Tables 4.2.6.8 and 6.1.1.4'
H H 0.0000 0.0000 'International Tables Vol C Tables 4.2.6.8 and 6.1.1.4'
B B 0.0013 0.0007 'International Tables Vol C Tables 4.2.6.8 and 6.1.1.4'
Cl Cl 0.1484 0.1585 'International Tables Vol C Tables 4.2.6.8 and 6.1.1.4'
F F 0.0171 0.0103 'International Tables Vol C Tables 4.2.6.8 and 6.1.1.4'
Mo Mo -1.6832 0.6857 'International Tables Vol C Tables 4.2.6.8 and 6.1.1.4'
N N 0.0061 0.0033 'International Tables Vol C Tables 4.2.6.8 and 6.1.1.4'
O O 0.0106 0.0060 'International Tables Vol C Tables 4.2.6.8 and 6.1.1.4'

loop_
_geom_angle_atom_site_label_1
_geom_angle_atom_site_label_2
_geom_angle_atom_site_label_3
_geom_angle
N7 Mo1 C11 96.29(10)
N7 Mo1 N3 93.00(8)
C11 Mo1 N3 119.40(8)
N7 Mo1 N8 91.96(8)
C11 Mo1 N8 77.20(8)
N3 Mo1 N8 161.96(8)
N7 Mo1 N5 95.39(8)
C11 Mo1 N5 154.70(8)
N3 Mo1 N5 82.22(7)
N8 Mo1 N5 80.04(7)
N7 Mo1 C10 95.78(9)
C11 Mo1 C10 37.26(8)
N3 Mo1 C10 82.30(8)
N8 Mo1 C10 114.43(8)
N5 Mo1 C10 161.33(8)
N7 Mo1 N1 173.42(8)
C11 Mo1 N1 88.62(9)
N3 Mo1 N1 80.74(7)
N8 Mo1 N1 93.41(7)
N5 Mo1 N1 81.81(7)
C10 Mo1 N1 85.46(8)
N17 Mo2 C42 95.53(9)
N17 Mo2 N15 91.24(8)
C42 Mo2 N15 119.87(8)
N17 Mo2 N18 90.29(8)
C42 Mo2 N18 78.07(8)
N15 Mo2 N18 161.72(7)
N17 Mo2 N13 95.85(8)
C42 Mo2 N13 156.09(8)
N15 Mo2 N13 80.80(7)
N18 Mo2 N13 80.92(7)
N17 Mo2 C41 98.14(9)
C42 Mo2 C41 37.27(8)
N15 Mo2 C41 82.61(8)
N18 Mo2 C41 115.18(8)
N13 Mo2 C41 158.47(8)
N17 Mo2 N11 173.07(8)
C42 Mo2 N11 90.16(8)
N15 Mo2 N11 82.48(8)
N18 Mo2 N11 94.75(8)
N13 Mo2 N11 80.30(7)
C41 Mo2 N11 84.02(8)
C24 O2 C21 115.7(2)
C55 O4 C52 117.8(2)
C1 N1 N2 105.8(2)
C1 N1 Mo1 135.17(17)
N2 N1 Mo1 119.02(14)
C3 N2 N1 109.9(2)
C3 N2 B1 128.4(2)
N1 N2 B1 121.6(2)
C4 N3 N4 106.58(19)
C4 N3 Mo1 132.42(17)
N4 N3 Mo1 120.73(14)
C6 N4 N3 109.5(2)
C6 N4 B1 129.1(2)
N3 N4 B1 121.41(19)
C7 N5 N6 106.1(2)
C7 N5 Mo1 131.73(17)
N6 N5 Mo1 122.06(14)
C9 N6 N5 110.0(2)
C9 N6 B1 130.6(2)
N5 N6 B1 119.32(19)
O1 N7 Mo1 176.22(19)
C29 N8 C25 115.3(2)
C29 N8 Mo1 122.88(16)
C25 N8 Mo1 121.79(16)
C27 N9 C30 120.6(2)
C27 N9 C31 120.5(2)
C30 N9 C31 116.9(2)
C13 N10 C16 123.7(3)
C13 N10 C12 119.6(2)
C16 N10 C12 114.8(2)
C32 N11 N12 106.0(2)
C32 N11 Mo2 134.62(19)
N12 N11 Mo2 119.25(15)
C34 N12 N11 109.8(2)
C34 N12 B2 128.5(2)
N11 N12 B2 121.7(2)
C35 N13 N14 106.1(2)
C35 N13 Mo2 131.90(18)
N14 N13 Mo2 122.02(15)
C37 N14 N13 109.8(2)
C37 N14 B2 130.3(2)
N13 N14 B2 119.9(2)
C38 N15 N16 106.50(19)
C38 N15 Mo2 130.88(17)
N16 N15 Mo2 121.85(15)
C40 N16 N15 109.3(2)
C40 N16 B2 129.4(2)
N15 N16 B2 120.6(2)
O3 N17 Mo2 175.96(18)
C60 N18 C56 115.0(2)
C60 N18 Mo2 120.81(15)
C56 N18 Mo2 124.12(18)
C58 N19 C61 120.9(2)
C58 N19 C62 120.4(2)
C61 N19 C62 118.6(2)
C44 N20 C47 124.3(2)
C44 N20 C43 118.5(2)
C47 N20 C43 116.3(2)
N1 C1 C2 110.9(2)
N1 C1 H1 124.6
C2 C1 H1 124.6
C3 C2 C1 104.8(2)
C3 C2 H2 127.6
C1 C2 H2 127.6
N2 C3 C2 108.6(2)
N2 C3 H3 125.7
C2 C3 H3 125.7
N3 C4 C5 110.5(2)
N3 C4 H4 124.8
C5 C4 H4 124.8
C6 C5 C4 105.0(2)
C6 C5 H5 127.5
C4 C5 H5 127.5
N4 C6 C5 108.4(2)
N4 C6 H6 125.8
C5 C6 H6 125.8
N5 C7 C8 111.0(2)
N5 C7 H7 124.5
C8 C7 H7 124.5
C9 C8 C7 104.6(2)
C9 C8 H8 127.7
C7 C8 H8 127.7
N6 C9 C8 108.3(2)
N6 C9 H9 125.9
C8 C9 H9 125.9
C11 C10 C14 118.1(2)
C11 C10 Mo1 68.38(13)
C14 C10 Mo1 118.85(17)
C11 C10 H10 117.5(17)
C14 C10 H10 118.0(17)
Mo1 C10 H10 105.2(17)
C10 C11 C12 119.4(2)
C10 C11 Mo1 74.37(14)
C12 C11 Mo1 120.63(17)
C10 C11 H11 117.3(16)
C12 C11 H11 112.3(16)
Mo1 C11 H11 107.5(16)
N10 C12 C11 111.9(2)
N10 C12 C17 112.6(2)
C11 C12 C17 111.3(2)
N10 C12 H12 106.9
C11 C12 H12 106.9
C17 C12 H12 106.9
C14 C13 N10 121.5(2)
C14 C13 C15 120.6(3)
N10 C13 C15 117.9(3)
C13 C14 C10 120.9(2)
C13 C14 H14 119.5
C10 C14 H14 119.5
F3 C15 F2 105.8(3)
F3 C15 F1 106.0(2)
F2 C15 F1 104.7(3)
F3 C15 C13 112.9(3)
F2 C15 C13 113.5(2)
F1 C15 C13 113.1(2)
N10 C16 H16A 109.5
N10 C16 H16B 109.5
H16A C16 H16B 109.5
N10 C16 H16C 109.5
H16A C16 H16C 109.5
H16B C16 H16C 109.5
C18 C17 C12 111.1(2)
C18 C17 H17A 109.4
C12 C17 H17A 109.4
C18 C17 H17B 109.4
C12 C17 H17B 109.4
H17A C17 H17B 108.0
C23 C18 C19 118.2(3)
C23 C18 C17 121.7(2)
C19 C18 C17 120.1(3)
C20 C19 C18 121.2(3)
C20 C19 H19 119.4
C18 C19 H19 119.4
C21 C20 C19 118.6(2)
C21 C20 H20 120.7
C19 C20 H20 120.7
C20 C21 C22 122.3(3)
C20 C21 O2 118.6(2)
C22 C21 O2 119.0(3)
C21 C22 C23 118.3(3)
C21 C22 H22 120.9
C23 C22 H22 120.9
C18 C23 C22 121.3(3)
C18 C23 H23 119.3
C22 C23 H23 119.3
F6 C24 F5 108.2(2)
F6 C24 F4 107.6(2)
F5 C24 F4 106.0(2)
F6 C24 O2 108.5(3)
F5 C24 O2 113.7(2)
F4 C24 O2 112.6(3)
N8 C25 C26 124.7(2)
N8 C25 H25 117.7
C26 C25 H25 117.7
C25 C26 C27 119.7(2)
C25 C26 H26 120.1
C27 C26 H26 120.1
N9 C27 C26 122.8(2)
N9 C27 C28 121.6(2)
C26 C27 C28 115.5(2)
C29 C28 C27 120.1(2)
C29 C28 H28 119.9
C27 C28 H28 119.9
N8 C29 C28 124.5(2)
N8 C29 H29 117.7
C28 C29 H29 117.7
N9 C30 H30A 109.5
N9 C30 H30B 109.5
H30A C30 H30B 109.5
N9 C30 H30C 109.5
H30A C30 H30C 109.5
H30B C30 H30C 109.5
N9 C31 H31A 109.5
N9 C31 H31B 109.5
H31A C31 H31B 109.5
N9 C31 H31C 109.5
H31A C31 H31C 109.5
H31B C31 H31C 109.5
N11 C32 C33 110.8(3)
N11 C32 H32 124.6
C33 C32 H32 124.6
C34 C33 C32 104.7(2)
C34 C33 H33 127.6
C32 C33 H33 127.6
N12 C34 C33 108.7(3)
N12 C34 H34 125.6
C33 C34 H34 125.6
N13 C35 C36 110.8(2)
N13 C35 H35 124.6
C36 C35 H35 124.6
C37 C36 C35 104.7(2)
C37 C36 H36 127.6
C35 C36 H36 127.6
N14 C37 C36 108.6(2)
N14 C37 H37 125.7
C36 C37 H37 125.7
N15 C38 C39 110.4(2)
N15 C38 H38 124.8
C39 C38 H38 124.8
C40 C39 C38 104.9(2)
C40 C39 H39 127.5
C38 C39 H39 127.5
N16 C40 C39 108.9(2)
N16 C40 H40 125.6
C39 C40 H40 125.6
C42 C41 C45 118.9(2)
C42 C41 Mo2 68.48(13)
C45 C41 Mo2 119.01(17)
C42 C41 H41 117.6(18)
C45 C41 H41 117.3(17)
Mo2 C41 H41 105.1(18)
C41 C42 C43 118.3(2)
C41 C42 Mo2 74.25(13)
C43 C42 Mo2 119.82(16)
C41 C42 H42 119.(2)
C43 C42 H42 111.(2)
Mo2 C42 H42 111.(2)
N20 C43 C42 111.81(19)
N20 C43 C48 111.3(2)
C42 C43 C48 110.7(2)
N20 C43 H43 107.6
C42 C43 H43 107.6
C48 C43 H43 107.6
C45 C44 N20 121.8(2)
C45 C44 C46 119.6(2)
N20 C44 C46 118.6(2)
C44 C45 C41 120.3(2)
C44 C45 H45 119.9
C41 C45 H45 119.9
F8 C46 F9 105.7(2)
F8 C46 F7 105.4(2)
F9 C46 F7 105.2(2)
F8 C46 C44 112.4(2)
F9 C46 C44 113.9(2)
F7 C46 C44 113.5(2)
N20 C47 H47A 109.5
N20 C47 H47B 109.5
H47A C47 H47B 109.5
N20 C47 H47C 109.5
H47A C47 H47C 109.5
H47B C47 H47C 109.5
C49 C48 C43 112.6(2)
C49 C48 H48A 109.1
C43 C48 H48A 109.1
C49 C48 H48B 109.1
C43 C48 H48B 109.1
H48A C48 H48B 107.8
C54 C49 C50 117.7(2)
C54 C49 C48 122.1(2)
C50 C49 C48 120.1(2)
C51 C50 C49 121.8(2)
C51 C50 H50 119.1
C49 C50 H50 119.1
C52 C51 C50 118.6(2)
C52 C51 H51 120.7
C50 C51 H51 120.7
C53 C52 C51 121.8(2)
C53 C52 O4 118.1(2)
C51 C52 O4 119.8(2)
C52 C53 C54 118.8(2)
C52 C53 H53 120.6
C54 C53 H53 120.6
C53 C54 C49 121.4(2)
C53 C54 H54 119.3
C49 C54 H54 119.3
F10 C55 F12 108.1(3)
F10 C55 O4 113.2(3)
F12 C55 O4 108.5(3)
F10 C55 F11 107.9(3)
F12 C55 F11 106.5(3)
O4 C55 F11 112.4(3)
N18 C56 C57 124.6(3)
N18 C56 H56 117.7
C57 C56 H56 117.7
C56 C57 C58 120.1(2)
C56 C57 H57 120.0
C58 C57 H57 120.0
N19 C58 C57 122.5(2)
N19 C58 C59 121.7(3)
C57 C58 C59 115.8(2)
C60 C59 C58 119.8(2)
C60 C59 H59 120.1
C58 C59 H59 120.1
N18 C60 C59 124.7(2)
N18 C60 H60 117.7
C59 C60 H60 117.7
N19 C61 H61A 109.5
N19 C61 H61B 109.5
H61A C61 H61B 109.5
N19 C61 H61C 109.5
H61A C61 H61C 109.5
H61B C61 H61C 109.5
N19 C62 H62A 109.5
N19 C62 H62B 109.5
H62A C62 H62B 109.5
N19 C62 H62C 109.5
H62A C62 H62C 109.5
H62B C62 H62C 109.5
N2 B1 N6 108.56(19)
N2 B1 N4 108.5(2)
N6 B1 N4 108.5(2)
N2 B1 H1A 109.9(15)
N6 B1 H1A 111.2(15)
N4 B1 H1A 110.1(15)
N12 B2 N14 108.5(2)
N12 B2 N16 109.4(2)
N14 B2 N16 107.5(2)
N12 B2 H2A 111.4(15)
N14 B2 H2A 109.2(15)
N16 B2 H2A 110.8(15)
Cl2 C63 Cl1 110.5(4)
Cl2 C63 H63A 109.6
Cl1 C63 H63A 109.6
Cl2 C63 H63B 109.6
Cl1 C63 H63B 109.6
H63A C63 H63B 108.1
Cl2A C63A Cl1A 105.6(13)
Cl2A C63A H63C 110.6
Cl1A C63A H63C 110.6
Cl2A C63A H63D 110.6
Cl1A C63A H63D 110.6
H63C C63A H63D 108.8
Cl1B C63B Cl2B 98.1(11)
Cl1B C63B H63E 112.1
Cl2B C63B H63E 112.1
Cl1B C63B H63F 112.1
Cl2B C63B H63F 112.1
H63E C63B H63F 109.8

loop_
_geom_bond_atom_site_label_1
_geom_bond_atom_site_label_2
_geom_bond_distance
Mo1 N7 1.765(2)
Mo1 C11 2.197(2)
Mo1 N3 2.2138(19)
Mo1 N8 2.2208(19)
Mo1 N5 2.236(2)
Mo1 C10 2.276(2)
Mo1 N1 2.281(2)
Mo2 N17 1.763(2)
Mo2 C42 2.195(2)
Mo2 N15 2.211(2)
Mo2 N18 2.228(2)
Mo2 N13 2.236(2)
Mo2 C41 2.271(2)
Mo2 N11 2.287(2)
F1 C15 1.358(4)
F2 C15 1.353(3)
F3 C15 1.330(4)
F4 C24 1.338(3)
F5 C24 1.329(3)
F6 C24 1.327(3)
F7 C46 1.354(3)
F8 C46 1.347(3)
F9 C46 1.354(3)
F10 C55 1.320(4)
F11 C55 1.331(4)
F12 C55 1.320(3)
O1 N7 1.223(3)
O2 C24 1.339(4)
O2 C21 1.427(4)
O3 N17 1.225(3)
O4 C55 1.323(3)
O4 C52 1.420(3)
N1 C1 1.343(3)
N1 N2 1.373(3)
N2 C3 1.345(3)
N2 B1 1.542(3)
N3 C4 1.336(3)
N3 N4 1.369(3)
N4 C6 1.353(3)
N4 B1 1.543(4)
N5 C7 1.336(3)
N5 N6 1.370(3)
N6 C9 1.346(3)
N6 B1 1.543(3)
N8 C29 1.349(3)
N8 C25 1.352(3)
N9 C27 1.356(3)
N9 C30 1.456(3)
N9 C31 1.464(3)
N10 C13 1.390(3)
N10 C16 1.447(4)
N10 C12 1.462(4)
N11 C32 1.345(3)
N11 N12 1.366(3)
N12 C34 1.346(3)
N12 B2 1.538(4)
N13 C35 1.339(3)
N13 N14 1.363(3)
N14 C37 1.350(3)
N14 B2 1.541(4)
N15 C38 1.341(3)
N15 N16 1.366(3)
N16 C40 1.351(3)
N16 B2 1.546(4)
N18 C60 1.352(3)
N18 C56 1.352(3)
N19 C58 1.356(3)
N19 C61 1.449(4)
N19 C62 1.458(4)
N20 C44 1.386(3)
N20 C47 1.445(3)
N20 C43 1.471(3)
C1 C2 1.392(4)
C1 H1 0.95
C2 C3 1.380(4)
C2 H2 0.95
C3 H3 0.95
C4 C5 1.397(3)
C4 H4 0.95
C5 C6 1.378(4)
C5 H5 0.95
C6 H6 0.95
C7 C8 1.394(4)
C7 H7 0.95
C8 C9 1.387(4)
C8 H8 0.95
C9 H9 0.95
C10 C11 1.431(3)
C10 C14 1.454(4)
C10 H10 0.97(3)
C11 C12 1.514(4)
C11 H11 0.96(3)
C12 C17 1.558(4)
C12 H12 1.0
C13 C14 1.347(4)
C13 C15 1.495(4)
C14 H14 0.95
C16 H16A 0.98
C16 H16B 0.98
C16 H16C 0.98
C17 C18 1.508(4)
C17 H17A 0.99
C17 H17B 0.99
C18 C23 1.392(4)
C18 C19 1.399(3)
C19 C20 1.387(4)
C19 H19 0.95
C20 C21 1.375(4)
C20 H20 0.95
C21 C22 1.380(4)
C22 C23 1.392(4)
C22 H22 0.95
C23 H23 0.95
C25 C26 1.381(3)
C25 H25 0.95
C26 C27 1.412(3)
C26 H26 0.95
C27 C28 1.414(3)
C28 C29 1.376(3)
C28 H28 0.95
C29 H29 0.95
C30 H30A 0.98
C30 H30B 0.98
C30 H30C 0.98
C31 H31A 0.98
C31 H31B 0.98
C31 H31C 0.98
C32 C33 1.390(4)
C32 H32 0.95
C33 C34 1.379(4)
C33 H33 0.95
C34 H34 0.95
C35 C36 1.393(4)
C35 H35 0.95
C36 C37 1.374(4)
C36 H36 0.95
C37 H37 0.95
C38 C39 1.396(3)
C38 H38 0.95
C39 C40 1.371(4)
C39 H39 0.95
C40 H40 0.95
C41 C42 1.429(3)
C41 C45 1.456(3)
C41 H41 0.92(3)
C42 C43 1.518(4)
C42 H42 0.91(3)
C43 C48 1.557(3)
C43 H43 1.0
C44 C45 1.345(4)
C44 C46 1.496(4)
C45 H45 0.95
C47 H47A 0.98
C47 H47B 0.98
C47 H47C 0.98
C48 C49 1.507(3)
C48 H48A 0.99
C48 H48B 0.99
C49 C54 1.393(3)
C49 C50 1.396(3)
C50 C51 1.385(4)
C50 H50 0.95
C51 C52 1.382(4)
C51 H51 0.95
C52 C53 1.375(4)
C53 C54 1.393(4)
C53 H53 0.95
C54 H54 0.95
C56 C57 1.379(4)
C56 H56 0.95
C57 C58 1.403(4)
C57 H57 0.95
C58 C59 1.411(4)
C59 C60 1.378(3)
C59 H59 0.95
C60 H60 0.95
C61 H61A 0.98
C61 H61B 0.98
C61 H61C 0.98
C62 H62A 0.98
C62 H62B 0.98
C62 H62C 0.98
B1 H1A 1.07(3)
B2 H2A 1.15(3)
Cl1 C63 1.786(6)
Cl2 C63 1.721(7)
C63 H63A 0.99
C63 H63B 0.99
Cl1A C63A 1.752(17)
Cl2A C63A 1.743(17)
C63A H63C 0.99
C63A H63D 0.99
Cl1B C63B 1.750(17)
Cl2B C63B 1.752(16)
C63B H63E 0.99
C63B H63F 0.99

loop_
_geom_torsion_atom_site_label_1
_geom_torsion_atom_site_label_2
_geom_torsion_atom_site_label_3
_geom_torsion_atom_site_label_4
_geom_torsion
C1 N1 N2 C3 -0.4(3)
Mo1 N1 N2 C3 -179.39(15)
C1 N1 N2 B1 176.8(2)
Mo1 N1 N2 B1 -2.1(3)
C4 N3 N4 C6 -0.3(3)
Mo1 N3 N4 C6 -175.07(15)
C4 N3 N4 B1 179.0(2)
Mo1 N3 N4 B1 4.2(3)
C7 N5 N6 C9 0.0(3)
Mo1 N5 N6 C9 -176.15(16)
C7 N5 N6 B1 177.0(2)
Mo1 N5 N6 B1 0.9(3)
C32 N11 N12 C34 -0.4(3)
Mo2 N11 N12 C34 -177.01(17)
C32 N11 N12 B2 178.4(2)
Mo2 N11 N12 B2 1.8(3)
C35 N13 N14 C37 0.0(3)
Mo2 N13 N14 C37 178.58(17)
C35 N13 N14 B2 -179.7(2)
Mo2 N13 N14 B2 -1.1(3)
C38 N15 N16 C40 -0.3(3)
Mo2 N15 N16 C40 -171.23(16)
C38 N15 N16 B2 170.7(2)
Mo2 N15 N16 B2 -0.2(3)
N2 N1 C1 C2 0.6(3)
Mo1 N1 C1 C2 179.29(17)
N1 C1 C2 C3 -0.5(3)
N1 N2 C3 C2 0.1(3)
B1 N2 C3 C2 -176.9(2)
C1 C2 C3 N2 0.2(3)
N4 N3 C4 C5 0.1(3)
Mo1 N3 C4 C5 173.94(16)
N3 C4 C5 C6 0.2(3)
N3 N4 C6 C5 0.5(3)
B1 N4 C6 C5 -178.8(2)
C4 C5 C6 N4 -0.4(3)
N6 N5 C7 C8 0.0(3)
Mo1 N5 C7 C8 175.62(17)
N5 C7 C8 C9 0.0(3)
N5 N6 C9 C8 0.0(3)
B1 N6 C9 C8 -176.6(2)
C7 C8 C9 N6 0.0(3)
C14 C10 C11 C12 4.6(3)
Mo1 C10 C11 C12 116.7(2)
C14 C10 C11 Mo1 -112.1(2)
C13 N10 C12 C11 34.7(3)
C16 N10 C12 C11 -160.3(2)
C13 N10 C12 C17 -91.5(3)
C16 N10 C12 C17 73.6(3)
C10 C11 C12 N10 -25.0(3)
Mo1 C11 C12 N10 63.6(3)
C10 C11 C12 C17 101.9(3)
Mo1 C11 C12 C17 -169.59(17)
C16 N10 C13 C14 172.6(3)
C12 N10 C13 C14 -23.8(4)
C16 N10 C13 C15 -6.1(4)
C12 N10 C13 C15 157.5(2)
N10 C13 C14 C10 0.3(4)
C15 C13 C14 C10 178.9(2)
C11 C10 C14 C13 9.0(4)
Mo1 C10 C14 C13 -70.5(3)
C14 C13 C15 F3 8.2(4)
N10 C13 C15 F3 -173.2(2)
C14 C13 C15 F2 -112.2(3)
N10 C13 C15 F2 66.5(3)
C14 C13 C15 F1 128.7(3)
N10 C13 C15 F1 -52.7(3)
N10 C12 C17 C18 -163.2(2)
C11 C12 C17 C18 70.3(3)
C12 C17 C18 C23 -113.7(3)
C12 C17 C18 C19 64.6(3)
C23 C18 C19 C20 1.2(4)
C17 C18 C19 C20 -177.1(2)
C18 C19 C20 C21 0.0(4)
C19 C20 C21 C22 -1.0(4)
C19 C20 C21 O2 175.1(2)
C24 O2 C21 C20 91.7(3)
C24 O2 C21 C22 -92.0(3)
C20 C21 C22 C23 0.7(4)
O2 C21 C22 C23 -175.4(2)
C19 C18 C23 C22 -1.5(4)
C17 C18 C23 C22 176.8(3)
C21 C22 C23 C18 0.6(4)
C21 O2 C24 F6 -177.5(2)
C21 O2 C24 F5 -57.0(3)
C21 O2 C24 F4 63.6(3)
C29 N8 C25 C26 -2.0(4)
Mo1 N8 C25 C26 176.50(19)
N8 C25 C26 C27 -0.7(4)
C30 N9 C27 C26 -7.8(4)
C31 N9 C27 C26 -171.3(2)
C30 N9 C27 C28 174.0(2)
C31 N9 C27 C28 10.5(4)
C25 C26 C27 N9 -174.9(2)
C25 C26 C27 C28 3.4(4)
N9 C27 C28 C29 174.7(2)
C26 C27 C28 C29 -3.6(4)
C25 N8 C29 C28 1.9(4)
Mo1 N8 C29 C28 -176.6(2)
C27 C28 C29 N8 1.0(4)
N12 N11 C32 C33 0.6(3)
Mo2 N11 C32 C33 176.46(18)
N11 C32 C33 C34 -0.6(3)
N11 N12 C34 C33 0.0(3)
B2 N12 C34 C33 -178.6(2)
C32 C33 C34 N12 0.3(3)
N14 N13 C35 C36 0.3(3)
Mo2 N13 C35 C36 -178.12(18)
N13 C35 C36 C37 -0.4(3)
N13 N14 C37 C36 -0.3(3)
B2 N14 C37 C36 179.4(3)
C35 C36 C37 N14 0.4(3)
N16 N15 C38 C39 0.2(3)
Mo2 N15 C38 C39 170.08(17)
N15 C38 C39 C40 -0.1(3)
N15 N16 C40 C39 0.2(3)
B2 N16 C40 C39 -169.8(2)
C38 C39 C40 N16 0.0(3)
C45 C41 C42 C43 3.6(3)
Mo2 C41 C42 C43 115.8(2)
C45 C41 C42 Mo2 -112.2(2)
C44 N20 C43 C42 38.1(3)
C47 N20 C43 C42 -152.6(2)
C44 N20 C43 C48 -86.3(3)
C47 N20 C43 C48 83.0(3)
C41 C42 C43 N20 -26.7(3)
Mo2 C42 C43 N20 60.6(2)
C41 C42 C43 C48 98.0(2)
Mo2 C42 C43 C48 -174.69(15)
C47 N20 C44 C45 165.5(2)
C43 N20 C44 C45 -26.1(3)
C47 N20 C44 C46 -11.8(4)
C43 N20 C44 C46 156.6(2)
N20 C44 C45 C41 -0.1(4)
C46 C44 C45 C41 177.2(2)
C42 C41 C45 C44 11.2(3)
Mo2 C41 C45 C44 -68.8(3)
C45 C44 C46 F8 18.9(3)
N20 C44 C46 F8 -163.7(2)
C45 C44 C46 F9 139.1(2)
N20 C44 C46 F9 -43.5(3)
C45 C44 C46 F7 -100.6(3)
N20 C44 C46 F7 76.8(3)
N20 C43 C48 C49 -165.6(2)
C42 C43 C48 C49 69.5(3)
C43 C48 C49 C54 -117.5(3)
C43 C48 C49 C50 64.2(3)
C54 C49 C50 C51 -1.6(4)
C48 C49 C50 C51 176.8(3)
C49 C50 C51 C52 0.9(4)
C50 C51 C52 C53 1.1(4)
C50 C51 C52 O4 -172.9(2)
C55 O4 C52 C53 106.1(3)
C55 O4 C52 C51 -79.7(3)
C51 C52 C53 C54 -2.3(4)
O4 C52 C53 C54 171.8(2)
C52 C53 C54 C49 1.5(4)
C50 C49 C54 C53 0.3(4)
C48 C49 C54 C53 -178.0(2)
C52 O4 C55 F10 -57.4(4)
C52 O4 C55 F12 -177.4(2)
C52 O4 C55 F11 65.1(4)
C60 N18 C56 C57 0.1(4)
Mo2 N18 C56 C57 177.4(2)
N18 C56 C57 C58 -1.2(5)
C61 N19 C58 C57 173.6(3)
C62 N19 C58 C57 -2.3(4)
C61 N19 C58 C59 -5.9(4)
C62 N19 C58 C59 178.2(3)
C56 C57 C58 N19 -178.5(3)
C56 C57 C58 C59 1.1(4)
N19 C58 C59 C60 179.6(2)
C57 C58 C59 C60 0.0(4)
C56 N18 C60 C59 1.1(4)
Mo2 N18 C60 C59 -176.3(2)
C58 C59 C60 N18 -1.2(4)
C3 N2 B1 N6 -122.2(3)
N1 N2 B1 N6 61.1(3)
C3 N2 B1 N4 120.1(3)
N1 N2 B1 N4 -56.6(3)
C9 N6 B1 N2 116.0(3)
N5 N6 B1 N2 -60.3(3)
C9 N6 B1 N4 -126.2(3)
N5 N6 B1 N4 57.4(3)
C6 N4 B1 N2 -124.6(3)
N3 N4 B1 N2 56.3(3)
C6 N4 B1 N6 117.7(3)
N3 N4 B1 N6 -61.5(3)
C34 N12 B2 N14 -123.3(3)
N11 N12 B2 N14 58.2(3)
C34 N12 B2 N16 119.8(3)
N11 N12 B2 N16 -58.7(3)
C37 N14 B2 N12 121.5(3)
N13 N14 B2 N12 -58.9(3)
C37 N14 B2 N16 -120.4(3)
N13 N14 B2 N16 59.3(3)
C40 N16 B2 N12 -132.5(3)
N15 N16 B2 N12 58.5(3)
C40 N16 B2 N14 110.0(3)
N15 N16 B2 N14 -59.0(3)
